data_4341765
loop_
_publ_author_name
'Akselrud, Lev'
'Wosylus, Aron'
'Castillo, Rodrigo'
'Aydemir, Umut'
'Prots, Yurii'
'Schnelle, Walter'
'Grin, Yuri'
'Schwarz, Ulrich'

_publ_section_title
;
 BaGe6 and BaGe6-x: Incommensurately Ordered Vacancies as Electron Traps.
;
_journal_name_full 'Inorganic chemistry'
_journal_page_first 141126111906003
_journal_paper_doi 10.1021/ic5021065
_journal_year 2014
_chemical_formula_sum 'Ba2 Ge11.01'
_chemical_formula_weight 1073.896
_space_group_IT_number 63
_symmetry_cell_setting orthorhombic
_symmetry_space_group_name_Hall '-C 2c 2'
_symmetry_space_group_name_H-M 'C m c m'
_audit_creation_method 'WinCSD program'
_cell_angle_alpha 90
_cell_angle_beta 90
_cell_angle_gamma 90
_cell_formula_units_Z 2
_cell_length_a 4.2251(2)
_cell_length_b 11.2208(5)
_cell_length_c 12.7992(5)
_cell_measurement_reflns_used 4322
_cell_measurement_temperature 295.0
_cell_measurement_theta_max 33.5
_cell_measurement_theta_min 1.9
_cell_modulation_dimension 1
_cell_volume 606.80(5)
_computing_cell_refinement WinCSD
_computing_data_reduction WinCSD
_computing_publication_material 'WinCSD (Akselrud et al, 1993)'
_computing_structure_refinement WinCSD
_computing_structure_solution WinCSD
_diffrn_ambient_temperature 295.0
_diffrn_detector_area_resol_mean 28.5714
_diffrn_measured_fraction_theta_full 1.0
_diffrn_measured_fraction_theta_max 1.0
_diffrn_measurement_details
;
scan:
    Number of images: 300
               Slice: 60.0000 - 240.0000
         Image width: 0.6000
            Exp time: 75.0000
       Rotation axis: Phi
               Omega: -15.0000
               Kappa: -30.0000
                 Phi: 0.0000
                 XTD: 48.2900
              2theta: -28.0000
scan:
    Number of images: 300
               Slice: -120.0000 - 60.0000
         Image width: 0.6000
            Exp time: 75.0000
       Rotation axis: Phi
               Omega: -30.0000
               Kappa: -60.0000
                 Phi: 0.0000
                 XTD: 48.2900
              2theta: -28.0000
scan:
    Number of images: 250
               Slice: 210.0000 - 360.0000
         Image width: 0.6000
            Exp time: 75.0000
       Rotation axis: Phi
               Omega: -30.0000
               Kappa: -40.0000
                 Phi: 0.0000
                 XTD: 48.2900
              2theta: -28.0000
;
_diffrn_measurement_device
;
Mercury70 (2x2 bin mode)
;
_diffrn_measurement_device_details
;
AFC7: Eulerian 3-circle
;
_diffrn_measurement_method dtprofit.ref
_diffrn_orient_matrix_type d*Trek
_diffrn_radiation_detector CCD
_diffrn_radiation_monochromator 'Graphite Monochromator'
_diffrn_radiation_source 'Sealed Tube'
_diffrn_radiation_type MoK\a
_diffrn_radiation_wavelength 0.710730
_diffrn_reflns_av_R_equivalents 0.0348
_diffrn_reflns_av_sigmaI/netI 0.0299
_diffrn_reflns_limit_h_max 7
_diffrn_reflns_limit_h_min -7
_diffrn_reflns_limit_k_max 14
_diffrn_reflns_limit_k_min -17
_diffrn_reflns_limit_l_max 19
_diffrn_reflns_limit_l_min -8
_diffrn_reflns_number 12063
_diffrn_reflns_reduction_process 'Lp corrections applied'
_diffrn_reflns_theta_full 33.5
_diffrn_reflns_theta_max 33.9
_diffrn_source_current 38.0
_diffrn_source_power 1.9
_diffrn_source_voltage 50.0
_exptl_absorpt_coefficient_mu 33.143
_exptl_absorpt_correction_T_max 1.000
_exptl_absorpt_correction_T_min 0.461
_exptl_absorpt_correction_type multi-scan
_exptl_absorpt_process_details 'Blessing, R. H. (1995) Acta Cryst. A51, 33-38'
_exptl_crystal_colour Grey
_exptl_crystal_density_diffrn 5.8797
_exptl_crystal_description Block
_exptl_crystal_F_000 928.5
_exptl_crystal_size_max 0.2
_exptl_crystal_size_mid 0.2
_exptl_crystal_size_min 0.2
_refine_ls_extinction_method none
_refine_ls_goodness_of_fit_ref 1.01
_refine_ls_matrix_type fullcycle
_refine_ls_number_parameters 79
_refine_ls_number_reflns 991
_refine_ls_R_factor_gt 0.0342
_refine_ls_structure_factor_coef Inet
_refine_ls_weighting_details 0.9998Log(F~o~)^4^
_refine_ls_weighting_scheme calc
_refine_ls_wR_factor_ref 0.0000
_reflns_number_gt 586
_reflns_number_total 586
_reflns_threshold_expression 'F~o~ > 4\s(F~o~)'
_cod_data_source_file ic5021065_si_004.cif
_cod_data_source_block BaGe5+x
_cod_original_cell_volume 606.79(8)
_cod_database_code 4341765

loop_
_space_group_symop_ssg_id
_space_group_symop_ssg_operation_algebraic
1 +x1,+x2,+x3,+x4
2 -x1,+x2,+x3,1/2-x4
3 +x1,-x2,1/2+x3,+x4
4 -x1,-x2,1/2+x3,1/2-x4
5 -x1,-x2,-x3,-x4
6 +x1,-x2,-x3,-1/2+x4
7 -x1,+x2,-1/2-x3,-x4
8 +x1,+x2,-1/2-x3,-1/2+x4
9 1/2+x1,1/2+x2,+x3,+x4
10 1/2-x1,1/2+x2,+x3,1/2-x4
11 1/2+x1,1/2-x2,1/2+x3,+x4
12 1/2-x1,1/2-x2,1/2+x3,1/2-x4
13 -1/2-x1,-1/2-x2,-x3,-x4
14 -1/2+x1,-1/2-x2,-x3,-1/2+x4
15 -1/2-x1,-1/2+x2,-1/2-x3,-x4
16 -1/2+x1,-1/2+x2,-1/2-x3,-1/2+x4

loop_
_symmetry_equiv_pos_as_xyz
' x, y, z'
'-x, y, z'
' x, -y, 1/2+z'
'-x, -y, 1/2+z'
'-x, -y, -z'
' x, -y, -z'
'-x, y, 1/2-z'
' x, y, 1/2-z'
' 1/2+x, 1/2+y, z'
' 1/2-x, 1/2+y, z'
' 1/2+x, 1/2-y, 1/2+z'
' 1/2-x, 1/2-y, 1/2+z'
' 1/2-x, 1/2-y, -z'
' 1/2+x, 1/2-y, -z'
' 1/2-x, 1/2+y, 1/2-z'
' 1/2+x, 1/2+y, 1/2-z'

loop_
_atom_site_aniso_label
_atom_site_aniso_B_11
_atom_site_aniso_B_22
_atom_site_aniso_B_33
_atom_site_aniso_B_12
_atom_site_aniso_B_13
_atom_site_aniso_B_23
Ba 0.92(2) 1.14(2) 1.03(3) 0 0 0
Ge1 0.78(8) 0.97(5) 0.64(4) 0 0 -0.01(2)
Ge2 0.79(3) 0.86(5) 0.79(2) 0 0 0.02(2)
Ge3 0.49(8) 0.93(7) 0.71(5) 0 0 0.13(2)
Ge4 1.1(7) 1.0(3) 0.8(4) -0.1(2) -0.1(2) 0.2(2)

loop_
_atom_site_label
_atom_site_type_symbol
_atom_site_fract_x
_atom_site_fract_y
_atom_site_fract_z
_atom_site_thermal_displace_type
_atom_site_B_iso_or_equiv
_atom_site_symmetry_multiplicity
_atom_site_occupancy
Ba Ba 0 0.28989(5) 0.25 Bani 1.03(2) 4 1.0
Ge1 Ge 0 0.2476(5) 0.5362(3) Bani 0.80(4) 8 0.618(4)
Ge2 Ge 0 0.57333(6) 0.35025(5) Bani 0.81(2) 8 1.0
Ge3 Ge 0 0.03511(6) 0.59242(5) Bani 0.71(4) 8 1.0
Ge4 Ge 0.186(2) 0.2556(7) 0.5131(5) Bani 1.0(3) 16 0.067(2)

loop_
_atom_site_displace_Fourier_atom_site_label
_atom_site_displace_Fourier_axis
_atom_site_displace_Fourier_wave_vector_seq_id
_atom_site_displace_Fourier_param_cos
_atom_site_displace_Fourier_param_sin
Ba z 1 0 0.00925(9)
Ba x 2 0 -0.0010(5)
Ba y 2 -0.0012(3) 0
Ba z 3 0 0.0036(7)
Ge1 x 1 0.0903(9) 0
Ge1 y 1 0 0.0047(9)
Ge1 z 1 0 -0.0099(6)
Ge1 x 2 0 -0.000(2)
Ge1 y 2 0.0037(7) 0
Ge1 z 2 -0.0115(4) 0
Ge1 x 3 0.039(2) 0
Ge1 y 3 0 0.001(1)
Ge2 x 1 0.0022(4) 0
Ge2 y 1 0 0.0060(2)
Ge2 z 1 0 0.0032(1)
Ge2 x 2 0 -0.0046(6)
Ge2 y 2 -0.0021(3) 0
Ge2 z 2 -0.0002(4) 0
Ge2 x 3 0.005(4) 0
Ge2 y 3 0 -0.0054(9)
Ge2 z 3 0 0.000(2)
Ge3 x 1 0.0030(4) 0
Ge3 y 1 0 -0.0058(2)
Ge3 z 1 0 -0.0015(1)
Ge3 x 2 0 -0.0019(6)
Ge3 y 2 -0.0018(4) 0
Ge3 z 2 -0.0005(3) 0
Ge3 x 3 0.022(3) 0
Ge3 y 3 0 -0.0077(9)
Ge3 z 3 0 0.0050(8)
Ge4 x 1 0.007(6) 0.007(7)
Ge4 y 1 -0.006(3) -0.007(2)
Ge4 z 1 0.003(3) -0.003(2)

loop_
_atom_site_Fourier_wave_vector_seq_id
_atom_site_Fourier_wave_vector_x
_atom_site_Fourier_wave_vector_y
_atom_site_Fourier_wave_vector_z
1 0.57000 0.00000 0.00000
2 1.14000 0.00000 0.00000
3 1.71000 0.00000 0.00000

loop_
_atom_site_occ_Fourier_atom_site_label
_atom_site_occ_Fourier_wave_vector_seq_id
_atom_site_occ_Fourier_param_cos
_atom_site_occ_Fourier_param_sin
Ge1 1 0 0.070(5)
Ge1 2 0.335(7) 0
Ge1 3 0 -0.01(2)
Ge4 1 0.099(2) -0.038(3)
Ge4 2 0.030(3) -0.026(2)
Ge4 3 0.000(2) 0

loop_
_atom_site_occ_special_func_atom_site_label
_atom_site_occ_special_func_crenel_c
_atom_site_occ_special_func_crenel_w
Ge1 0.490 0.360

loop_
_atom_type_symbol
_atom_type_description
_atom_type_number_in_cell
_atom_type_scat_dispersion_real
_atom_type_scat_dispersion_imag
_atom_type_scat_source
Ba Ba 4.00 -.324 2.282 International_Tables_Vol_IV_Table_2.3.1
Ge Ge 22.03 .155 1.812 International_Tables_Vol_IV_Table_2.3.1

loop_
_cell_wave_vector_seq_id
_cell_wave_vector_x
_cell_wave_vector_y
_cell_wave_vector_z
1 0.57 0.0 0.0

loop_
_geom_angle_atom_site_label_1
_geom_angle_atom_site_label_2
_geom_angle_atom_site_label_3
_geom_angle
_geom_angle_site_symmetry_1
_geom_angle_site_symmetry_3
_geom_angle_publ_flag
Ge2 Ba Ge2 120.77(2) . 9_545 yes
Ge2 Ba Ge2 120.77(2) . 9_445 yes
Ge2 Ba Ge2 142.06(3) . 15_545 yes
Ge2 Ba Ge2 142.06(3) . 15_445 yes
Ge2 Ba Ge4 74.95(11) . . yes
Ge2 Ba Ge4 74.95(11) . 2_555 yes
Ge2 Ba Ge4 117.67(12) . 7_555 yes
Ge2 Ba Ge4 117.67(12) . 8_555 yes
Ge2 Ba Ge1 113.96(7) . 11_554 yes
Ge2 Ba Ge1 113.96(7) . 11_454 yes
Ge2 Ba Ge1 79.53(7) . 13_556 yes
Ge2 Ba Ge1 79.53(7) . 13_456 yes
Ge2 Ba Ge3 72.36(2) . 11_554 yes
Ge2 Ba Ge3 72.36(2) . 11_454 yes
Ge2 Ba Ge3 42.96(2) . 13_556 yes
Ge2 Ba Ge3 42.96(2) . 13_456 yes
Ge2 Ba Ge1 75.40(6) . . yes
Ge2 Ba Ge1 119.34(6) . 7_555 yes
Ge2 Ba Ge3 173.03(2) . 3_554 yes
Ge2 Ba Ge3 129.08(2) . 5_556 yes
Ge2 Ba Ba 90.00(2) . 1_455 yes
Ge2 Ba Ba 90.00(2) . 1_655 yes
Ge2 Ba Ge4 112.36(10) . 11_554 yes
Ge2 Ba Ge4 112.36(10) . 12_454 yes
Ge2 Ba Ge4 81.01(10) . 13_456 yes
Ge2 Ba Ge4 81.01(10) . 14_556 yes
Ge2 Ba Ge2 142.06(3) 7_555 9_545 yes
Ge2 Ba Ge2 142.06(3) 7_555 9_445 yes
Ge2 Ba Ge2 120.77(2) 7_555 15_545 yes
Ge2 Ba Ge2 120.77(2) 7_555 15_445 yes
Ge2 Ba Ge4 117.67(12) 7_555 . yes
Ge2 Ba Ge4 117.67(12) 7_555 2_555 yes
Ge2 Ba Ge4 74.95(11) 7_555 7_555 yes
Ge2 Ba Ge4 74.95(11) 7_555 8_555 yes
Ge2 Ba Ge1 79.53(7) 7_555 11_554 yes
Ge2 Ba Ge1 79.53(7) 7_555 11_454 yes
Ge2 Ba Ge1 113.96(7) 7_555 13_556 yes
Ge2 Ba Ge1 113.96(7) 7_555 13_456 yes
Ge2 Ba Ge3 42.96(2) 7_555 11_554 yes
Ge2 Ba Ge3 42.96(2) 7_555 11_454 yes
Ge2 Ba Ge3 72.36(2) 7_555 13_556 yes
Ge2 Ba Ge3 72.36(2) 7_555 13_456 yes
Ge2 Ba Ge1 119.34(6) 7_555 . yes
Ge2 Ba Ge1 75.40(6) 7_555 7_555 yes
Ge2 Ba Ge3 129.08(2) 7_555 3_554 yes
Ge2 Ba Ge3 173.03(2) 7_555 5_556 yes
Ge2 Ba Ba 90.00(2) 7_555 1_455 yes
Ge2 Ba Ba 90.00(2) 7_555 1_655 yes
Ge2 Ba Ge4 81.01(10) 7_555 11_554 yes
Ge2 Ba Ge4 81.01(10) 7_555 12_454 yes
Ge2 Ba Ge4 112.36(10) 7_555 13_456 yes
Ge2 Ba Ge4 112.36(10) 7_555 14_556 yes
Ge2 Ba Ge2 75.10(2) 9_545 9_445 yes
Ge2 Ba Ge2 43.46(2) 9_545 15_545 yes
Ge2 Ba Ge2 90.98(2) 9_545 15_445 yes
Ge2 Ba Ge4 54.98(11) 9_545 . yes
Ge2 Ba Ge4 72.70(11) 9_545 2_555 yes
Ge2 Ba Ge4 114.78(12) 9_545 7_555 yes
Ge2 Ba Ge4 98.20(12) 9_545 8_555 yes
Ge2 Ba Ge1 80.57(7) 9_545 11_554 yes
Ge2 Ba Ge1 125.16(7) 9_545 11_454 yes
Ge2 Ba Ge1 41.80(7) 9_545 13_556 yes
Ge2 Ba Ge1 89.66(7) 9_545 13_456 yes
Ge2 Ba Ge3 103.74(2) 9_545 11_554 yes
Ge2 Ba Ge3 165.73(3) 9_545 11_454 yes
Ge2 Ba Ge3 79.23(2) 9_545 13_556 yes
Ge2 Ba Ge3 123.01(2) 9_545 13_456 yes
Ge2 Ba Ge1 62.80(6) 9_545 . yes
Ge2 Ba Ge1 106.09(6) 9_545 7_555 yes
Ge2 Ba Ge3 64.26(2) 9_545 3_554 yes
Ge2 Ba Ge3 37.57(2) 9_545 5_556 yes
Ge2 Ba Ba 127.55(2) 9_545 1_455 yes
Ge2 Ba Ba 52.45(2) 9_545 1_655 yes
Ge2 Ba Ge4 76.25(10) 9_545 11_554 yes
Ge2 Ba Ge4 126.81(10) 9_545 12_454 yes
Ge2 Ba Ge4 93.91(10) 9_545 13_456 yes
Ge2 Ba Ge4 39.77(10) 9_545 14_556 yes
Ge2 Ba Ge2 90.98(2) 9_445 15_545 yes
Ge2 Ba Ge2 43.46(2) 9_445 15_445 yes
Ge2 Ba Ge4 72.70(11) 9_445 . yes
Ge2 Ba Ge4 54.98(11) 9_445 2_555 yes
Ge2 Ba Ge4 98.20(12) 9_445 7_555 yes
Ge2 Ba Ge4 114.78(12) 9_445 8_555 yes
Ge2 Ba Ge1 125.16(7) 9_445 11_554 yes
Ge2 Ba Ge1 80.57(7) 9_445 11_454 yes
Ge2 Ba Ge1 89.66(7) 9_445 13_556 yes
Ge2 Ba Ge1 41.80(7) 9_445 13_456 yes
Ge2 Ba Ge3 165.73(3) 9_445 11_554 yes
Ge2 Ba Ge3 103.74(2) 9_445 11_454 yes
Ge2 Ba Ge3 123.01(2) 9_445 13_556 yes
Ge2 Ba Ge3 79.23(2) 9_445 13_456 yes
Ge2 Ba Ge1 62.80(6) 9_445 . yes
Ge2 Ba Ge1 106.09(6) 9_445 7_555 yes
Ge2 Ba Ge3 64.26(2) 9_445 3_554 yes
Ge2 Ba Ge3 37.57(2) 9_445 5_556 yes
Ge2 Ba Ba 52.45(2) 9_445 1_455 yes
Ge2 Ba Ba 127.55(2) 9_445 1_655 yes
Ge2 Ba Ge4 126.81(10) 9_445 11_554 yes
Ge2 Ba Ge4 76.25(10) 9_445 12_454 yes
Ge2 Ba Ge4 39.77(10) 9_445 13_456 yes
Ge2 Ba Ge4 93.91(10) 9_445 14_556 yes
Ge2 Ba Ge2 75.10(2) 15_545 15_445 yes
Ge2 Ba Ge4 98.20(12) 15_545 . yes
Ge2 Ba Ge4 114.78(12) 15_545 2_555 yes
Ge2 Ba Ge4 72.70(11) 15_545 7_555 yes
Ge2 Ba Ge4 54.98(11) 15_545 8_555 yes
Ge2 Ba Ge1 41.80(7) 15_545 11_554 yes
Ge2 Ba Ge1 89.66(7) 15_545 11_454 yes
Ge2 Ba Ge1 80.57(7) 15_545 13_556 yes
Ge2 Ba Ge1 125.16(7) 15_545 13_456 yes
Ge2 Ba Ge3 79.23(2) 15_545 11_554 yes
Ge2 Ba Ge3 123.01(2) 15_545 11_454 yes
Ge2 Ba Ge3 103.74(2) 15_545 13_556 yes
Ge2 Ba Ge3 165.73(3) 15_545 13_456 yes
Ge2 Ba Ge1 106.09(6) 15_545 . yes
Ge2 Ba Ge1 62.80(6) 15_545 7_555 yes
Ge2 Ba Ge3 37.57(2) 15_545 3_554 yes
Ge2 Ba Ge3 64.26(2) 15_545 5_556 yes
Ge2 Ba Ba 127.55(2) 15_545 1_455 yes
Ge2 Ba Ba 52.45(2) 15_545 1_655 yes
Ge2 Ba Ge4 39.77(10) 15_545 11_554 yes
Ge2 Ba Ge4 93.91(10) 15_545 12_454 yes
Ge2 Ba Ge4 126.81(10) 15_545 13_456 yes
Ge2 Ba Ge4 76.25(10) 15_545 14_556 yes
Ge2 Ba Ge4 114.78(12) 15_445 . yes
Ge2 Ba Ge4 98.20(12) 15_445 2_555 yes
Ge2 Ba Ge4 54.98(11) 15_445 7_555 yes
Ge2 Ba Ge4 72.70(11) 15_445 8_555 yes
Ge2 Ba Ge1 89.66(7) 15_445 11_554 yes
Ge2 Ba Ge1 41.80(7) 15_445 11_454 yes
Ge2 Ba Ge1 125.16(7) 15_445 13_556 yes
Ge2 Ba Ge1 80.57(7) 15_445 13_456 yes
Ge2 Ba Ge3 123.01(2) 15_445 11_554 yes
Ge2 Ba Ge3 79.23(2) 15_445 11_454 yes
Ge2 Ba Ge3 165.73(3) 15_445 13_556 yes
Ge2 Ba Ge3 103.74(2) 15_445 13_456 yes
Ge2 Ba Ge1 106.09(6) 15_445 . yes
Ge2 Ba Ge1 62.80(6) 15_445 7_555 yes
Ge2 Ba Ge3 37.57(2) 15_445 3_554 yes
Ge2 Ba Ge3 64.26(2) 15_445 5_556 yes
Ge2 Ba Ba 52.45(2) 15_445 1_455 yes
Ge2 Ba Ba 127.55(2) 15_445 1_655 yes
Ge2 Ba Ge4 93.91(10) 15_445 11_554 yes
Ge2 Ba Ge4 39.77(10) 15_445 12_454 yes
Ge2 Ba Ge4 76.25(10) 15_445 13_456 yes
Ge2 Ba Ge4 126.81(10) 15_445 14_556 yes

loop_
_geom_bond_atom_site_label_1
_geom_bond_atom_site_label_2
_geom_bond_distance
_geom_bond_site_symmetry_2
_geom_bond_publ_flag
Ba Ge4 3.347(6) 11_454 yes
Ba Ge4 3.347(6) 12_554 yes
Ba Ge4 3.347(6) 13_556 yes
Ba Ge4 3.347(6) 14_456 yes
Ba Ge2 3.4296(8) . yes
Ba Ge2 3.4296(8) 7_555 yes
Ba Ge2 3.4662(7) 9_545 yes
Ba Ge2 3.4662(7) 9_445 yes
Ba Ge2 3.4662(7) 15_545 yes
Ba Ge2 3.4662(7) 15_445 yes
Ba Ge4 3.481(6) . yes
Ba Ge4 3.481(6) 2_555 yes
Ba Ge4 3.481(6) 7_555 yes
Ba Ge4 3.481(6) 8_555 yes
Ba Ge1 3.482(3) 11_554 yes
Ba Ge1 3.482(3) 11_454 yes
Ba Ge1 3.482(3) 13_556 yes
Ba Ge1 3.482(3) 13_456 yes
Ba Ge3 3.5194(6) 11_554 yes
Ba Ge3 3.5194(6) 11_454 yes
Ba Ge3 3.5194(6) 13_556 yes
Ba Ge3 3.5194(6) 13_456 yes
Ba Ge1 3.695(4) . yes
Ba Ge1 3.695(4) 7_555 yes
Ba Ge3 4.1675(8) 3_554 yes
Ba Ge3 4.1675(8) 5_556 yes
Ba Ba 4.2251(2) 1_455 yes
Ba Ba 4.2251(2) 1_655 yes
Ba Ge4 4.227(6) 11_554 yes
Ba Ge4 4.227(6) 12_454 yes
Ba Ge4 4.227(6) 13_456 yes
Ba Ge4 4.227(6) 14_556 yes
Ge1 Ge4 0.848(7) . yes
Ge1 Ge4 0.848(7) 2_555 yes
Ge1 Ge4 1.467(7) 13_556 yes
Ge1 Ge4 1.467(7) 14_456 yes
Ge1 Ge1 2.308(2) 13_556 yes
Ge1 Ge1 2.308(2) 13_456 yes
Ge1 Ge2 2.479(5) 5_566 yes
Ge1 Ge3 2.491(5) . yes
Ge1 Ge4 2.971(7) 13_456 yes
Ge1 Ge4 2.971(7) 14_556 yes
Ge1 Ge4 3.449(7) 1_455 yes
Ge1 Ge4 3.449(7) 2_655 yes
Ge1 Ge3 3.575(5) 5_556 yes
Ge1 Ge3 3.622(4) 13_556 yes
Ge1 Ge3 3.622(4) 13_456 yes
Ge1 Ge2 3.736(4) 9_545 yes
Ge1 Ge2 3.736(4) 9_445 yes
Ge2 Ge3 2.5460(6) 13_556 yes
Ge2 Ge3 2.5460(6) 13_456 yes
Ge2 Ge2 2.5665(9) 7_555 yes
Ge2 Ge4 2.713(7) 5_566 yes
Ge2 Ge4 2.713(7) 6_566 yes
Ge2 Ge4 3.207(7) 9_455 yes
Ge2 Ge4 3.207(7) 10_555 yes
Ge2 Ge3 3.7754(8) 9_555 yes
Ge2 Ge3 3.7754(8) 9_455 yes
Ge3 Ge3 2.4937(9) 5_556 yes
Ge3 Ge4 2.789(7) . yes
Ge3 Ge4 2.789(7) 2_555 yes
Ge3 Ge4 3.015(7) 13_556 yes
Ge3 Ge4 3.015(7) 14_456 yes
Ge3 Ge4 3.551(7) 9_445 yes
Ge3 Ge4 3.551(7) 10_545 yes
Ge3 Ge4 3.619(7) 5_556 yes
Ge3 Ge4 3.619(7) 6_556 yes
Ge4 Ge4 0.644(9) 13_556 yes
Ge4 Ge4 1.579(9) 2_555 yes
Ge4 Ge4 2.143(9) 14_556 yes
Ge4 Ge4 2.143(9) 14_456 yes
Ge4 Ge4 2.646(9) 2_655 yes
Ge4 Ge4 3.709(9) 13_456 yes
